data_4087033
loop_
_publ_author_name
'Sipos, Gell\'ert'
'Gao, Pengchao'
'Foster, Daven'
'Skelton, Brian W.'
'Sobolev, Alexandre N.'
'Dorta, Reto'

_publ_section_title
;
 In-Depth Study on Chloride Abstractions from (NHC)Ir(COD)Cl Complexes
;
_journal_issue 4
_journal_name_full Organometallics
_journal_page_first 801
_journal_paper_doi 10.1021/acs.organomet.6b00864
_journal_volume 36
_journal_year 2017
_chemical_formula_moiety 'C62 H78 Ag Cl Ir N2, F6 P, 2.5(C7 H8)'
_chemical_formula_sum 'C79.5 H98 Ag Cl F6 Ir N2 P'
_chemical_formula_weight 1562.08
_space_group_IT_number 14
_symmetry_cell_setting monoclinic
_symmetry_Int_Tables_number 14
_symmetry_space_group_name_Hall '-P 2yn'
_symmetry_space_group_name_H-M 'P 1 21/n 1'
_atom_sites_solution_hydrogens geom
_audit_creation_date 2016-01-04T08:55:14-00:00
_audit_creation_method 'WinGX routine CIF_UPDATE'
_cell_angle_alpha 90
_cell_angle_beta 101.763(6)
_cell_angle_gamma 90
_cell_formula_units_Z 4
_cell_length_a 17.1884(9)
_cell_length_b 15.3320(8)
_cell_length_c 30.0582(17)
_cell_measurement_reflns_used 2679
_cell_measurement_temperature 100(2)
_cell_measurement_theta_max 51.69
_cell_measurement_theta_min 2.734
_cell_volume 7755.0(7)
_computing_cell_refinement 'CrysAlisPro 1.171.38.41 (Rigaku OD, 2015)'
_computing_data_collection 'CrysAlisPro 1.171.38.41 (Rigaku OD, 2015)'
_computing_data_reduction 'CrysAlisPro 1.171.38.41 (Rigaku OD, 2015)'
_computing_molecular_graphics 'Diamond (Brandenburg, K., (1999)'
_computing_publication_material 'WinGX Farrugia, L. J. (1999)'
_computing_structure_refinement 'SHELXL-2014 (Sheldrick, 2015)'
_computing_structure_solution 'SHELXT (Sheldrick, 2015)'
_diffrn_ambient_temperature 100(2)
_diffrn_detector 'CCD plate'
_diffrn_detector_area_resol_mean 10.4738
_diffrn_measured_fraction_theta_full 0.989
_diffrn_measured_fraction_theta_max 0.989
_diffrn_measurement_device 'four-circle diffractometer'
_diffrn_measurement_device_type 'Oxford Diffraction Gemini diffractometer'
_diffrn_measurement_method '\w scans'
_diffrn_orient_matrix_UB_11 0.0034398
_diffrn_orient_matrix_UB_12 -0.0096109
_diffrn_orient_matrix_UB_13 0.0514069
_diffrn_orient_matrix_UB_21 -0.0758061
_diffrn_orient_matrix_UB_22 -0.0561798
_diffrn_orient_matrix_UB_23 -0.0099863
_diffrn_orient_matrix_UB_31 0.0512154
_diffrn_orient_matrix_UB_32 -0.0826705
_diffrn_orient_matrix_UB_33 0.0008167
_diffrn_radiation_monochromator mirror
_diffrn_radiation_probe x-ray
_diffrn_radiation_type CuK\a
_diffrn_radiation_wavelength 1.54178
_diffrn_reflns_av_R_equivalents 0.1365
_diffrn_reflns_av_unetI/netI 0.2491
_diffrn_reflns_Laue_measured_fraction_full 0.989
_diffrn_reflns_Laue_measured_fraction_max 0.989
_diffrn_reflns_limit_h_max 20
_diffrn_reflns_limit_h_min -18
_diffrn_reflns_limit_k_max 11
_diffrn_reflns_limit_k_min -18
_diffrn_reflns_limit_l_max 35
_diffrn_reflns_limit_l_min -36
_diffrn_reflns_number 45675
_diffrn_reflns_point_group_measured_fraction_full 0.989
_diffrn_reflns_point_group_measured_fraction_max 0.989
_diffrn_reflns_theta_full 67.628
_diffrn_reflns_theta_max 67.628
_diffrn_reflns_theta_min 2.746
_diffrn_source 'sealed X-ray tube'
_exptl_absorpt_coefficient_mu 6.255
_exptl_absorpt_correction_T_max 0.726
_exptl_absorpt_correction_T_min 0.621
_exptl_absorpt_correction_type analytical
_exptl_absorpt_process_details
;
       CrysAlisPro 1.171.38.41 (Rigaku Oxford Diffraction, 2015)

;
_exptl_crystal_colour orange
_exptl_crystal_density_diffrn 1.338
_exptl_crystal_description plate
_exptl_crystal_F_000 3196
_exptl_crystal_size_max 0.11
_exptl_crystal_size_mid 0.067
_exptl_crystal_size_min 0.065
_refine_diff_density_max 1.569
_refine_diff_density_min -0.685
_refine_diff_density_rms 0.145
_refine_ls_extinction_method none
_refine_ls_goodness_of_fit_ref 0.977
_refine_ls_hydrogen_treatment constr
_refine_ls_matrix_type full
_refine_ls_number_parameters 744
_refine_ls_number_reflns 13857
_refine_ls_number_restraints 440
_refine_ls_restrained_S_all 0.971
_refine_ls_R_factor_all 0.1671
_refine_ls_R_factor_gt 0.0972
_refine_ls_shift/su_max 0.007
_refine_ls_shift/su_mean 0
_refine_ls_structure_factor_coef Fsqd
_refine_ls_weighting_details 'w=1/[\s^2^(Fo^2^)+(0.1300P)^2^] where P=(Fo^2^+2Fc^2^)/3'
_refine_ls_weighting_scheme calc
_refine_ls_wR_factor_gt 0.2348
_refine_ls_wR_factor_ref 0.276
_reflns_number_gt 7008
_reflns_number_total 13857
_reflns_threshold_expression 'I > 2\s(I)'
_cod_data_source_file om6b00864_si_003.cif
_cod_data_source_block sg598
_cod_depositor_comments 'Adding full bibliography for 4087022--4087034.cif.'
_cod_original_sg_symbol_H-M 'P 21/n'
_cod_original_formula_sum 'C79.50 H98 Ag Cl F6 Ir N2 P'
_cod_database_code 4087033

loop_
_symmetry_equiv_pos_as_xyz
'x, y, z'
'-x+1/2, y+1/2, -z+1/2'
'-x, -y, -z'
'x-1/2, -y-1/2, z-1/2'

loop_
_atom_site_label
_atom_site_type_symbol
_atom_site_fract_x
_atom_site_fract_y
_atom_site_fract_z
_atom_site_U_iso_or_equiv
_atom_site_adp_type
_atom_site_occupancy
_atom_site_calc_flag
_atom_site_disorder_assembly
_atom_site_disorder_group
Ir1 Ir -0.08255(4) 0.44960(4) 0.73170(2) 0.0624(2) Uani 1 d . .
Ag1 Ag 0.04923(7) 0.49360(8) 0.69805(5) 0.0864(4) Uani 1 d . .
Cl1 Cl -0.0963(2) 0.4633(3) 0.65204(12) 0.0790(10) Uani 1 d . .
C11 C -0.1621(9) 0.5614(9) 0.7297(6) 0.079(4) Uani 1 d . .
H11 H -0.1865 0.5501 0.699 0.094 Uiso 1 calc . .
C12 C -0.0877(9) 0.5977(9) 0.7373(6) 0.082(4) Uani 1 d . .
H12 H -0.0633 0.6053 0.7119 0.099 Uiso 1 calc . .
C13 C -0.0420(10) 0.6262(10) 0.7834(6) 0.091(5) Uani 1 d . .
H13A H -0.0108 0.679 0.7796 0.109 Uiso 1 calc . .
H13B H -0.0803 0.6423 0.8026 0.109 Uiso 1 calc . .
C14 C 0.0135(9) 0.5576(10) 0.8076(6) 0.080(4) Uani 1 d . .
H14A H 0.0244 0.5698 0.8407 0.096 Uiso 1 calc . .
H14B H 0.0646 0.5612 0.7973 0.096 Uiso 1 calc . .
C15 C -0.0200(9) 0.4629(10) 0.7994(4) 0.071(4) Uani 1 d . .
H15 H 0.0147 0.418 0.7937 0.085 Uiso 1 calc . .
C16 C -0.0983(9) 0.4418(10) 0.8001(4) 0.066(3) Uani 1 d . .
H16 H -0.1121 0.3822 0.7945 0.079 Uiso 1 calc . .
C17 C -0.1663(10) 0.5017(12) 0.8087(6) 0.085(5) Uani 1 d . .
H17A H -0.2014 0.4681 0.8247 0.102 Uiso 1 calc . .
H17B H -0.1433 0.5506 0.8286 0.102 Uiso 1 calc . .
C18 C -0.2123(9) 0.5359(14) 0.7675(6) 0.096(5) Uani 1 d . .
H18A H -0.2407 0.5885 0.7748 0.115 Uiso 1 calc . .
H18B H -0.2529 0.4922 0.7543 0.115 Uiso 1 calc . .
C1 C -0.0554(7) 0.3239(7) 0.7292(4) 0.049(3) Uani 1 d . .
N2 N 0.0140(7) 0.2812(7) 0.7282(4) 0.067(3) Uani 1 d . .
C21 C 0.0896(7) 0.3154(9) 0.7233(5) 0.062(3) Uani 1 d . .
C22 C 0.1473(8) 0.3242(8) 0.7611(4) 0.057(3) Uani 1 d . .
C221 C 0.1431(8) 0.3009(9) 0.8100(4) 0.068(4) Uani 1 d . .
H221 H 0.0856 0.2919 0.8105 0.082 Uiso 1 calc . .
C222 C 0.1722(9) 0.3700(10) 0.8437(4) 0.082(4) Uani 1 d . .
H22A H 0.1421 0.4244 0.8348 0.098 Uiso 1 calc . .
H22B H 0.229 0.3818 0.844 0.098 Uiso 1 calc . .
C223 C 0.1627(10) 0.3426(12) 0.8920(5) 0.101(5) Uani 1 d . .
H22C H 0.1834 0.3893 0.914 0.121 Uiso 1 calc . .
H22D H 0.1057 0.334 0.8923 0.121 Uiso 1 calc . .
C224 C 0.2069(11) 0.2605(14) 0.9055(5) 0.112(6) Uani 1 d . .
H22E H 0.2 0.243 0.9362 0.135 Uiso 1 calc . .
H22F H 0.2642 0.2703 0.9069 0.135 Uiso 1 calc . .
C225 C 0.1777(11) 0.1880(11) 0.8722(5) 0.100(5) Uani 1 d . .
H22G H 0.1216 0.1746 0.8727 0.12 Uiso 1 calc . .
H22H H 0.2096 0.1347 0.8812 0.12 Uiso 1 calc . .
C226 C 0.1848(9) 0.2147(9) 0.8242(4) 0.075(4) Uani 1 d . .
H22I H 0.2417 0.2201 0.8228 0.09 Uiso 1 calc . .
H22J H 0.1612 0.1687 0.8025 0.09 Uiso 1 calc . .
C23 C 0.2238(8) 0.3520(10) 0.7558(5) 0.074(4) Uani 1 d . .
H23 H 0.2656 0.3585 0.7817 0.089 Uiso 1 calc . .
C24 C 0.2371(9) 0.3696(10) 0.7132(5) 0.077(4) Uani 1 d . .
H24 H 0.2875 0.3917 0.7103 0.092 Uiso 1 calc . .
C24A C 0.1792(8) 0.3561(10) 0.6740(5) 0.070(4) Uani 1 d . .
C25 C 0.1920(11) 0.3705(13) 0.6291(6) 0.097(6) Uani 1 d . .
H25 H 0.2433 0.3876 0.6252 0.116 Uiso 1 calc . .
C26 C 0.1349(13) 0.3609(15) 0.5930(6) 0.107(6) Uani 1 d . .
H26 H 0.1459 0.3729 0.5639 0.128 Uiso 1 calc . .
C27 C 0.0565(12) 0.3328(17) 0.5962(6) 0.114(7) Uani 1 d . .
C271 C -0.016(2) 0.286(3) 0.5583(10) 0.110(12) Uiso 0.5 d A 1
H271 H -0.0617 0.2719 0.5731 0.132 Uiso 0.5 calc A 1
C272 C -0.038(3) 0.359(2) 0.5265(14) 0.16(2) Uiso 0.5 d A 1
H27A H 0.0082 0.3763 0.5137 0.188 Uiso 0.5 calc A 1
H27B H -0.0548 0.4096 0.5426 0.188 Uiso 0.5 calc A 1
C273 C -0.108(3) 0.330(4) 0.4873(17) 0.22(3) Uiso 0.5 d A 1
H27C H -0.1547 0.3116 0.4998 0.262 Uiso 0.5 calc A 1
H27D H -0.1241 0.3778 0.4655 0.262 Uiso 0.5 calc A 1
C274 C -0.077(4) 0.254(4) 0.4647(13) 0.24(4) Uiso 0.5 d A 1
H27E H -0.0295 0.2737 0.453 0.286 Uiso 0.5 calc A 1
H27F H -0.1176 0.2353 0.4383 0.286 Uiso 0.5 calc A 1
C275 C -0.054(4) 0.178(3) 0.4960(18) 0.22(3) Uiso 0.5 d A 1
H27G H -0.0334 0.13 0.4793 0.263 Uiso 0.5 calc A 1
H27H H -0.1009 0.1562 0.5066 0.263 Uiso 0.5 calc A 1
C276 C 0.011(3) 0.204(3) 0.5374(16) 0.18(2) Uiso 0.5 d A 1
H27I H 0.02 0.1567 0.56 0.216 Uiso 0.5 calc A 1
H27J H 0.0619 0.2158 0.5276 0.216 Uiso 0.5 calc A 1
C281 C -0.005(2) 0.340(2) 0.5533(11) 0.120(13) Uiso 0.5 d A 2
H281 H -0.0531 0.3228 0.5648 0.144 Uiso 0.5 calc A 2
C282 C -0.0315(19) 0.4227(19) 0.5315(10) 0.090(9) Uiso 0.5 d A 2
H28A H 0.013 0.4494 0.5199 0.108 Uiso 0.5 calc A 2
H28B H -0.0452 0.4625 0.5546 0.108 Uiso 0.5 calc A 2
C283 C -0.1047(19) 0.414(2) 0.4914(11) 0.120(12) Uiso 0.5 d A 2
H28C H -0.1526 0.399 0.5033 0.143 Uiso 0.5 calc A 2
H28D H -0.1146 0.4707 0.4751 0.143 Uiso 0.5 calc A 2
C284 C -0.088(3) 0.345(3) 0.4600(11) 0.171(18) Uiso 0.5 d A 2
H28E H -0.0392 0.36 0.4489 0.205 Uiso 0.5 calc A 2
H28F H -0.1326 0.3412 0.4335 0.205 Uiso 0.5 calc A 2
C285 C -0.077(3) 0.259(2) 0.4849(17) 0.175(19) Uiso 0.5 d A 2
H28G H -0.0737 0.2112 0.4634 0.21 Uiso 0.5 calc A 2
H28H H -0.1232 0.2478 0.4993 0.21 Uiso 0.5 calc A 2
C286 C 0.000(3) 0.264(3) 0.5217(15) 0.19(2) Uiso 0.5 d A 2
H28I H 0.0074 0.2088 0.5392 0.226 Uiso 0.5 calc A 2
H28J H 0.0463 0.2715 0.507 0.226 Uiso 0.5 calc A 2
C28 C 0.0436(10) 0.3175(13) 0.6396(5) 0.088(5) Uani 1 d . .
H28 H -0.0071 0.2969 0.6429 0.106 Uiso 1 calc . .
C28A C 0.1020(8) 0.3311(10) 0.6785(5) 0.069(4) Uani 1 d . .
C3 C 0.0061(8) 0.1868(9) 0.7215(5) 0.072(4) Uani 1 d . .
H3A H 0.04 0.155 0.7468 0.086 Uiso 1 calc . .
H3B H 0.0209 0.1693 0.6926 0.086 Uiso 1 calc . .
C4 C -0.0823(9) 0.1690(10) 0.7200(5) 0.077(4) Uani 1 d . .
H4A H -0.1088 0.1428 0.6908 0.093 Uiso 1 calc . .
H4B H -0.09 0.1309 0.7454 0.093 Uiso 1 calc . .
N5 N -0.1106(6) 0.2586(7) 0.7252(3) 0.053(2) Uani 1 d . .
C51 C -0.1925(8) 0.2756(8) 0.7312(4) 0.058(3) Uani 1 d . .
C52 C -0.2505(8) 0.3003(10) 0.6963(5) 0.074(4) Uani 1 d . .
C521 C -0.2466(14) 0.3133(13) 0.6503(6) 0.047(6) Uiso 0.5 d B 1
H521 H -0.1891 0.3184 0.6491 0.056 Uiso 0.5 calc B 1
C522 C -0.2876(15) 0.3889(14) 0.6253(6) 0.057(6) Uiso 0.5 d B 1
H52A H -0.2665 0.4433 0.641 0.069 Uiso 0.5 calc B 1
H52B H -0.345 0.3856 0.6255 0.069 Uiso 0.5 calc B 1
C523 C -0.2767(15) 0.3928(14) 0.5753(6) 0.058(6) Uiso 0.5 d B 1
H52C H -0.3053 0.4439 0.5598 0.07 Uiso 0.5 calc B 1
H52D H -0.2196 0.399 0.5746 0.07 Uiso 0.5 calc B 1
C524 C -0.3087(16) 0.3110(15) 0.5514(7) 0.074(8) Uiso 0.5 d B 1
H52E H -0.3001 0.3124 0.5198 0.089 Uiso 0.5 calc B 1
H52F H -0.3667 0.3078 0.55 0.089 Uiso 0.5 calc B 1
C525 C -0.2695(19) 0.2312(16) 0.5751(7) 0.083(9) Uiso 0.5 d B 1
H52G H -0.2126 0.2308 0.5734 0.099 Uiso 0.5 calc B 1
H52H H -0.2946 0.1783 0.5595 0.099 Uiso 0.5 calc B 1
C526 C -0.2772(19) 0.2295(15) 0.6252(7) 0.074(8) Uiso 0.5 d B 1
H52I H -0.3337 0.2212 0.6267 0.088 Uiso 0.5 calc B 1
H52J H -0.2469 0.1793 0.6405 0.088 Uiso 0.5 calc B 1
C531 C -0.2344(19) 0.2845(18) 0.6436(8) 0.072(9) Uiso 0.5 d B 2
H531 H -0.176 0.2914 0.6452 0.086 Uiso 0.5 calc B 2
C532 C -0.275(3) 0.353(2) 0.6129(11) 0.138(17) Uiso 0.5 d B 2
H53A H -0.2585 0.4111 0.626 0.165 Uiso 0.5 calc B 2
H53B H -0.3331 0.3477 0.6102 0.165 Uiso 0.5 calc B 2
C533 C -0.255(3) 0.346(2) 0.5647(11) 0.134(16) Uiso 0.5 d B 2
H53C H -0.2849 0.3905 0.5442 0.161 Uiso 0.5 calc B 2
H53D H -0.1974 0.3564 0.5666 0.161 Uiso 0.5 calc B 2
C534 C -0.277(3) 0.257(2) 0.5466(9) 0.131(15) Uiso 0.5 d B 2
H53E H -0.2622 0.2511 0.5165 0.158 Uiso 0.5 calc B 2
H53F H -0.3349 0.2496 0.5423 0.158 Uiso 0.5 calc B 2
C535 C -0.236(2) 0.186(2) 0.5775(10) 0.114(13) Uiso 0.5 d B 2
H53G H -0.1777 0.1911 0.5806 0.136 Uiso 0.5 calc B 2
H53H H -0.2526 0.1283 0.5641 0.136 Uiso 0.5 calc B 2
C536 C -0.258(2) 0.1934(19) 0.6249(9) 0.099(12) Uiso 0.5 d B 2
H53I H -0.3152 0.1839 0.6224 0.119 Uiso 0.5 calc B 2
H53J H -0.2285 0.1486 0.6456 0.119 Uiso 0.5 calc B 2
C53 C -0.3292(8) 0.3183(10) 0.7090(7) 0.085(5) Uani 1 d . .
H53 H -0.3731 0.3379 0.6868 0.102 Uiso 1 calc . .
C54 C -0.3367(10) 0.3060(11) 0.7531(6) 0.083(4) Uani 1 d . .
H54 H -0.3864 0.3194 0.7607 0.099 Uiso 1 calc . .
C54A C -0.2781(9) 0.2761(10) 0.7864(6) 0.080(4) Uani 1 d . .
C55 C -0.2910(11) 0.2630(11) 0.8317(6) 0.085(4) Uani 1 d . .
H55 H -0.3404 0.2773 0.8393 0.102 Uiso 1 calc . .
C56 C -0.2348(16) 0.2319(17) 0.8611(8) 0.126(7) Uani 1 d . .
H56 H -0.2455 0.2186 0.8901 0.151 Uiso 1 calc . .
C57 C -0.1611(14) 0.2161(12) 0.8546(6) 0.111(7) Uani 1 d . .
C571 C -0.0981(13) 0.1787(14) 0.8925(7) 0.155(9) Uiso 0.5 d C 1
H571 H -0.1208 0.1937 0.9196 0.186 Uiso 0.5 calc C 1
C572 C -0.0200(19) 0.215(3) 0.9054(15) 0.19(3) Uiso 0.5 d C 1
H57A H -0.024 0.2793 0.9084 0.226 Uiso 0.5 calc C 1
H57B H 0.0105 0.203 0.8815 0.226 Uiso 0.5 calc C 1
C573 C 0.025(2) 0.176(3) 0.9514(12) 0.134(17) Uiso 0.5 d C 1
H57C H 0.0807 0.1964 0.9582 0.161 Uiso 0.5 calc C 1
H57D H -0.0009 0.1949 0.9764 0.161 Uiso 0.5 calc C 1
C574 C 0.022(2) 0.079(3) 0.9470(15) 0.15(2) Uiso 0.5 d C 1
H57E H 0.0515 0.0534 0.9757 0.185 Uiso 0.5 calc C 1
H57F H 0.0494 0.0619 0.9225 0.185 Uiso 0.5 calc C 1
C575 C -0.061(3) 0.042(2) 0.9369(16) 0.16(2) Uiso 0.5 d C 1
H57G H -0.0882 0.0559 0.9618 0.196 Uiso 0.5 calc C 1
H57H H -0.0578 -0.0227 0.9345 0.196 Uiso 0.5 calc C 1
C576 C -0.107(3) 0.0801(17) 0.8917(17) 0.19(3) Uiso 0.5 d C 1
H57I H -0.0861 0.0556 0.866 0.226 Uiso 0.5 calc C 1
H57J H -0.1639 0.0644 0.8875 0.226 Uiso 0.5 calc C 1
C581 C -0.0981(13) 0.1787(14) 0.8925(7) 0.155(9) Uiso 0.5 d C 2
H581 H -0.0534 0.1769 0.8758 0.186 Uiso 0.5 calc C 2
C582 C -0.0620(16) 0.2380(15) 0.9288(8) 0.078(8) Uiso 0.5 d C 2
H58A H -0.1036 0.2549 0.9455 0.093 Uiso 0.5 calc C 2
H58B H -0.0464 0.2916 0.9144 0.093 Uiso 0.5 calc C 2
C583 C 0.011(2) 0.207(2) 0.9639(13) 0.134(17) Uiso 0.5 d C 2
H58C H 0.0589 0.2091 0.9505 0.161 Uiso 0.5 calc C 2
H58D H 0.0195 0.2454 0.9908 0.161 Uiso 0.5 calc C 2
C584 C -0.002(2) 0.115(2) 0.9782(9) 0.125(14) Uiso 0.5 d C 2
H58E H -0.0471 0.1135 0.9941 0.15 Uiso 0.5 calc C 2
H58F H 0.046 0.0942 0.9996 0.15 Uiso 0.5 calc C 2
C585 C -0.019(2) 0.0555(19) 0.9374(10) 0.097(10) Uiso 0.5 d C 2
H58G H -0.024 -0.0054 0.9474 0.117 Uiso 0.5 calc C 2
H58H H 0.0249 0.0583 0.9209 0.117 Uiso 0.5 calc C 2
C586 C -0.0973(18) 0.0835(14) 0.9057(12) 0.084(10) Uiso 0.5 d C 2
H58I H -0.1055 0.0474 0.8778 0.1 Uiso 0.5 calc C 2
H58J H -0.1421 0.0722 0.921 0.1 Uiso 0.5 calc C 2
C58 C -0.1460(10) 0.2274(9) 0.8118(5) 0.070(4) Uani 1 d . .
H58 H -0.0953 0.2118 0.8063 0.084 Uiso 1 calc . .
C58A C -0.2029(8) 0.2609(9) 0.7763(5) 0.065(3) Uani 1 d . .
C101 C 0.1652(14) 0.6306(13) 0.7346(7) 0.123(5) Uani 1 d . .
C102 C 0.1636(12) 0.5814(13) 0.6956(6) 0.110(5) Uani 1 d . .
H102 H 0.1986 0.5332 0.6966 0.132 Uiso 1 calc . .
C103 C 0.1121(13) 0.6013(15) 0.6556(7) 0.125(6) Uani 1 d . .
H103 H 0.1095 0.566 0.6294 0.151 Uiso 1 calc . .
C104 C 0.0648(14) 0.6733(15) 0.6544(9) 0.147(7) Uani 1 d . .
H104 H 0.0293 0.6881 0.6269 0.177 Uiso 1 calc . .
C105 C 0.0672(15) 0.7251(18) 0.6923(8) 0.154(7) Uani 1 d . .
H105 H 0.0352 0.776 0.6904 0.185 Uiso 1 calc . .
C106 C 0.1169(13) 0.7023(14) 0.7333(9) 0.129(6) Uani 1 d . .
H106 H 0.1173 0.7358 0.76 0.155 Uiso 1 calc . .
C107 C 0.2342(16) 0.6084(19) 0.7743(9) 0.166(8) Uani 1 d . .
H10A H 0.2599 0.5544 0.7675 0.249 Uiso 1 calc . .
H10B H 0.2731 0.6561 0.7786 0.249 Uiso 1 calc . .
H10C H 0.2137 0.6007 0.8022 0.249 Uiso 1 calc . .
C201 C 0.2558(8) 0.8795(11) 0.0035(4) 0.140(8) Uani 1 d . .
C202 C 0.3147(9) 0.9100(10) 0.0388(5) 0.123(7) Uani 1 d . .
H202 H 0.3201 0.9708 0.0447 0.148 Uiso 1 calc . .
C203 C 0.3657(7) 0.8514(13) 0.0655(4) 0.148(8) Uani 1 d . .
H203 H 0.406 0.8722 0.0897 0.177 Uiso 1 calc . .
C204 C 0.3579(10) 0.7624(12) 0.0569(5) 0.157(9) Uani 1 d . .
H204 H 0.3927 0.7224 0.0751 0.188 Uiso 1 calc . .
C205 C 0.2990(12) 0.7320(10) 0.0216(6) 0.165(10) Uani 1 d . .
H205 H 0.2936 0.6712 0.0157 0.198 Uiso 1 calc . .
C206 C 0.2479(9) 0.7906(12) -0.0051(5) 0.171(10) Uani 1 d . .
H206 H 0.2077 0.7698 -0.0293 0.205 Uiso 1 calc . .
C207 C 0.2004(12) 0.9425(17) -0.0270(6) 0.179(13) Uani 1 d . .
H20A H 0.163 0.9094 -0.0498 0.269 Uiso 1 calc . .
H20B H 0.1708 0.977 -0.0085 0.269 Uiso 1 calc . .
H20C H 0.2318 0.9816 -0.0423 0.269 Uiso 1 calc . .
C301 C 0.3981(19) 0.468(3) 0.8796(13) 0.164(18) Uiso 0.5 d D 1
C302 C 0.401(3) 0.474(3) 0.9260(13) 0.26(3) Uiso 0.5 d D 1
H302 H 0.4157 0.4249 0.945 0.31 Uiso 0.5 calc D 1
C303 C 0.382(3) 0.552(3) 0.9447(10) 0.28(3) Uiso 0.5 d D 1
H303 H 0.3833 0.5563 0.9764 0.332 Uiso 0.5 calc D 1
C304 C 0.360(2) 0.624(3) 0.9169(9) 0.25(3) Uiso 0.5 d D 1
H304 H 0.3466 0.6777 0.9297 0.299 Uiso 0.5 calc D 1
C305 C 0.357(2) 0.618(3) 0.8705(9) 0.23(2) Uiso 0.5 d D 1
H305 H 0.3421 0.6677 0.8515 0.277 Uiso 0.5 calc D 1
C306 C 0.3763(15) 0.540(3) 0.8518(10) 0.19(2) Uiso 0.5 d D 1
H306 H 0.3745 0.5363 0.8201 0.224 Uiso 0.5 calc D 1
C307 C 0.423(4) 0.385(3) 0.8595(19) 0.34(5) Uiso 0.5 d D 1
H30A H 0.418 0.3917 0.8266 0.507 Uiso 0.5 calc D 1
H30B H 0.479 0.3721 0.8733 0.507 Uiso 0.5 calc D 1
H30C H 0.3898 0.3365 0.8657 0.507 Uiso 0.5 calc D 1
C401 C 0.1678(12) 0.6400(15) 0.9051(8) 0.128(14) Uiso 0.5 d E 2
C402 C 0.1209(16) 0.6043(15) 0.9331(8) 0.116(12) Uiso 0.5 d E 2
H402 H 0.1376 0.5529 0.9499 0.139 Uiso 0.5 calc E 2
C403 C 0.0495(15) 0.6439(18) 0.9363(8) 0.135(15) Uiso 0.5 d E 2
H403 H 0.0174 0.6195 0.9554 0.162 Uiso 0.5 calc E 2
C404 C 0.0250(13) 0.7192(18) 0.9116(9) 0.104(11) Uiso 0.5 d E 2
H404 H -0.0238 0.7462 0.9138 0.125 Uiso 0.5 calc E 2
C405 C 0.0719(15) 0.7548(15) 0.8837(9) 0.137(16) Uiso 0.5 d E 2
H405 H 0.0552 0.8063 0.8668 0.165 Uiso 0.5 calc E 2
C406 C 0.1433(14) 0.7153(16) 0.8804(7) 0.088(9) Uiso 0.5 d E 2
H406 H 0.1754 0.7397 0.8613 0.106 Uiso 0.5 calc E 2
C407 C 0.2492(17) 0.601(3) 0.9049(14) 0.160(19) Uiso 0.5 d E 2
H40A H 0.2744 0.6338 0.8835 0.239 Uiso 0.5 calc E 2
H40B H 0.2825 0.6052 0.9354 0.239 Uiso 0.5 calc E 2
H40C H 0.2433 0.54 0.8955 0.239 Uiso 0.5 calc E 2
C501 C 0.702(2) 0.476(2) 0.9110(12) 0.19(3) Uiso 0.5 d F 1
C502 C 0.668(3) 0.504(3) 0.9468(11) 0.27(4) Uiso 0.5 d F 1
H502 H 0.7006 0.5108 0.9763 0.322 Uiso 0.5 calc F 1
C503 C 0.588(3) 0.522(4) 0.9396(17) 0.34(6) Uiso 0.5 d F 1
H503 H 0.5646 0.5418 0.9641 0.402 Uiso 0.5 calc F 1
C504 C 0.540(2) 0.512(3) 0.897(2) 0.31(6) Uiso 0.5 d F 1
H504 H 0.485 0.525 0.8916 0.377 Uiso 0.5 calc F 1
C505 C 0.574(2) 0.484(3) 0.8607(14) 0.156(19) Uiso 0.5 d F 1
H505 H 0.5413 0.4773 0.8312 0.187 Uiso 0.5 calc F 1
C506 C 0.654(2) 0.466(2) 0.8679(10) 0.114(13) Uiso 0.5 d F 1
H506 H 0.6773 0.4464 0.8434 0.136 Uiso 0.5 calc F 1
C507 C 0.790(2) 0.453(4) 0.920(2) 0.30(5) Uiso 0.5 d F 1
H50A H 0.8051 0.4338 0.8919 0.447 Uiso 0.5 calc F 1
H50B H 0.8218 0.5038 0.9322 0.447 Uiso 0.5 calc F 1
H50C H 0.8009 0.4051 0.9425 0.447 Uiso 0.5 calc F 1
P1 P 0.0400(3) 0.9702(3) 0.8007(2) 0.0970(14) Uani 1 d . .
F1 F 0.0982(7) 1.0055(8) 0.7686(4) 0.123(4) Uani 1 d . .
F2 F 0.0521(6) 0.8716(7) 0.7858(4) 0.114(3) Uani 1 d . .
F3 F -0.0334(7) 0.9796(7) 0.7603(5) 0.123(4) Uani 1 d . .
F4 F -0.0156(6) 0.9378(7) 0.8325(4) 0.113(3) Uani 1 d . .
F5 F 0.0272(6) 1.0701(6) 0.8142(4) 0.107(3) Uani 1 d . .
F6 F 0.1153(6) 0.9634(7) 0.8405(4) 0.112(3) Uani 1 d . .

loop_
_atom_site_aniso_label
_atom_site_aniso_U_11
_atom_site_aniso_U_22
_atom_site_aniso_U_33
_atom_site_aniso_U_23
_atom_site_aniso_U_13
_atom_site_aniso_U_12
Ir1 0.0554(3) 0.0608(3) 0.0752(4) 0.0077(3) 0.0231(2) 0.0021(3)
Ag1 0.0733(7) 0.0773(8) 0.1187(9) -0.0028(7) 0.0430(7) -0.0144(6)
Cl1 0.072(2) 0.088(3) 0.081(2) 0.0233(19) 0.0243(17) 0.0015(19)
C11 0.071(9) 0.054(8) 0.110(11) 0.014(8) 0.016(8) 0.015(8)
C12 0.074(10) 0.047(7) 0.134(13) -0.020(9) 0.040(9) 0.011(8)
C13 0.077(10) 0.059(9) 0.134(14) -0.023(9) 0.019(10) -0.006(8)
C14 0.073(9) 0.065(9) 0.102(11) -0.013(8) 0.017(8) -0.009(8)
C15 0.078(10) 0.077(10) 0.059(7) 0.000(7) 0.015(7) 0.024(8)
C16 0.077(9) 0.065(8) 0.060(7) 0.004(7) 0.023(7) 0.011(8)
C17 0.083(11) 0.088(11) 0.093(11) -0.016(9) 0.042(10) -0.018(9)
C18 0.050(8) 0.134(16) 0.108(12) 0.000(12) 0.030(8) 0.014(10)
C1 0.068(8) 0.027(5) 0.054(6) 0.003(5) 0.016(6) 0.004(5)
N2 0.054(6) 0.059(7) 0.089(8) 0.009(6) 0.019(6) 0.000(6)
C21 0.046(7) 0.071(8) 0.076(9) -0.007(7) 0.025(7) 0.012(7)
C22 0.055(8) 0.053(7) 0.067(8) 0.003(6) 0.026(7) -0.001(6)
C221 0.055(7) 0.093(10) 0.061(7) 0.006(7) 0.023(6) 0.014(7)
C222 0.073(9) 0.105(12) 0.071(8) 0.006(8) 0.024(7) 0.008(9)
C223 0.084(11) 0.141(15) 0.076(9) -0.002(10) 0.012(8) 0.023(11)
C224 0.091(12) 0.163(17) 0.086(11) 0.010(12) 0.024(9) 0.009(13)
C225 0.097(11) 0.111(13) 0.100(11) 0.037(10) 0.040(10) 0.037(11)
C226 0.063(8) 0.087(10) 0.081(9) 0.018(8) 0.027(7) 0.018(8)
C23 0.053(8) 0.082(10) 0.089(10) 0.008(8) 0.021(7) 0.008(8)
C24 0.057(8) 0.087(11) 0.094(11) 0.028(8) 0.032(8) -0.002(8)
C24A 0.059(8) 0.087(10) 0.064(8) 0.017(7) 0.014(7) 0.012(8)
C25 0.084(11) 0.135(17) 0.081(11) 0.037(11) 0.039(10) 0.039(11)
C26 0.122(16) 0.135(17) 0.073(11) 0.010(10) 0.043(12) 0.026(14)
C27 0.093(13) 0.18(2) 0.065(10) -0.023(11) 0.013(9) 0.000(14)
C28 0.068(10) 0.113(14) 0.086(11) -0.006(9) 0.022(9) -0.001(10)
C28A 0.056(8) 0.084(10) 0.073(9) 0.001(7) 0.028(7) -0.007(7)
C3 0.045(7) 0.067(9) 0.108(11) -0.018(8) 0.024(7) 0.001(7)
C4 0.073(9) 0.070(9) 0.092(11) -0.009(8) 0.028(8) 0.012(8)
N5 0.052(6) 0.052(6) 0.058(6) 0.005(4) 0.017(5) -0.009(5)
C51 0.058(8) 0.051(7) 0.067(8) 0.001(6) 0.020(7) -0.011(6)
C52 0.056(8) 0.069(9) 0.092(10) 0.024(8) 0.003(8) -0.018(7)
C53 0.049(8) 0.053(8) 0.149(16) -0.002(9) 0.008(9) -0.002(7)
C54 0.066(7) 0.090(8) 0.099(8) -0.003(7) 0.032(7) -0.003(7)
C54A 0.068(9) 0.059(8) 0.114(12) -0.002(8) 0.025(9) -0.023(8)
C55 0.087(8) 0.085(8) 0.095(8) -0.006(7) 0.048(7) -0.013(7)
C56 0.137(11) 0.125(11) 0.120(10) -0.005(8) 0.037(9) -0.009(9)
C57 0.17(2) 0.074(11) 0.071(11) 0.003(8) -0.026(12) -0.020(13)
C58 0.088(10) 0.064(8) 0.064(9) 0.003(7) 0.030(8) -0.009(8)
C58A 0.059(8) 0.066(8) 0.074(9) -0.008(7) 0.026(7) -0.018(7)
C101 0.132(12) 0.105(11) 0.148(12) -0.013(10) 0.065(10) -0.056(10)
C102 0.117(12) 0.101(11) 0.129(11) -0.022(10) 0.064(10) -0.053(10)
C103 0.135(14) 0.123(12) 0.130(12) -0.023(12) 0.054(11) -0.071(11)
C104 0.139(14) 0.126(14) 0.174(14) -0.007(13) 0.026(13) -0.073(12)
C105 0.134(14) 0.136(14) 0.196(16) -0.006(13) 0.040(13) -0.050(13)
C106 0.128(14) 0.109(12) 0.164(14) -0.013(12) 0.063(11) -0.048(11)
C107 0.191(19) 0.137(16) 0.178(17) -0.023(15) 0.054(15) -0.036(16)
C201 0.119(15) 0.21(2) 0.115(14) -0.048(15) 0.068(12) -0.003(16)
C202 0.084(12) 0.164(19) 0.126(14) -0.060(13) 0.033(11) -0.010(12)
C203 0.116(15) 0.16(2) 0.182(19) -0.038(17) 0.072(14) 0.009(16)
C204 0.17(2) 0.19(2) 0.127(16) -0.032(16) 0.081(15) -0.004(19)
C205 0.20(2) 0.20(2) 0.110(16) -0.040(16) 0.074(16) -0.04(2)
C206 0.19(2) 0.23(3) 0.109(15) -0.031(17) 0.066(15) -0.02(2)
C207 0.131(19) 0.33(4) 0.084(13) -0.013(18) 0.035(13) 0.07(2)
P1 0.083(3) 0.075(3) 0.142(4) 0.000(3) 0.044(3) 0.005(2)
F1 0.125(9) 0.099(8) 0.164(10) 0.009(7) 0.072(8) 0.021(7)
F2 0.109(8) 0.077(6) 0.154(9) -0.017(6) 0.025(7) 0.010(6)
F3 0.110(8) 0.082(7) 0.176(11) 0.011(7) 0.023(8) 0.016(6)
F4 0.087(6) 0.082(6) 0.187(10) 0.004(7) 0.067(7) 0.001(5)
F5 0.100(7) 0.074(6) 0.164(9) -0.003(6) 0.066(7) 0.003(5)
F6 0.082(6) 0.087(7) 0.168(10) 0.003(7) 0.031(6) 0.001(6)

loop_
_atom_type_symbol
_atom_type_description
_atom_type_scat_dispersion_real
_atom_type_scat_dispersion_imag
_atom_type_scat_source
C C 0.0181 0.0091 'International Tables Vol C Tables 4.2.6.8 and 6.1.1.4'
H H 0 0 'International Tables Vol C Tables 4.2.6.8 and 6.1.1.4'
N N 0.0311 0.018 'International Tables Vol C Tables 4.2.6.8 and 6.1.1.4'
F F 0.0727 0.0534 'International Tables Vol C Tables 4.2.6.8 and 6.1.1.4'
P P 0.2955 0.4335 'International Tables Vol C Tables 4.2.6.8 and 6.1.1.4'
Cl Cl 0.3639 0.7018 'International Tables Vol C Tables 4.2.6.8 and 6.1.1.4'
Ag Ag 0.1306 4.282 'International Tables Vol C Tables 4.2.6.8 and 6.1.1.4'
Ir Ir -4.771 6.5667 'International Tables Vol C Tables 4.2.6.8 and 6.1.1.4'

loop_
_exptl_crystal_face_index_h
_exptl_crystal_face_index_k
_exptl_crystal_face_index_l
_exptl_crystal_face_perp_dist
0 0 1 0.0371
0 0 -1 0.0493
-1 -1 0 0.0374
1 1 0 0.0292
1 -1 0 0.0284
-1 1 0 0.0366
1 1 2 0.0314
-1 -1 -2 0.039

loop_
_geom_angle_atom_site_label_1
_geom_angle_atom_site_label_2
_geom_angle_atom_site_label_3
_geom_angle
C1 Ir1 C15 93.0(5)
C1 Ir1 C16 93.4(5)
C15 Ir1 C16 38.3(5)
C1 Ir1 C11 155.4(6)
C15 Ir1 C11 98.2(6)
C16 Ir1 C11 82.4(6)
C1 Ir1 C12 168.9(5)
C15 Ir1 C12 81.5(6)
C16 Ir1 C12 88.3(6)
C11 Ir1 C12 35.7(5)
C1 Ir1 Cl1 91.3(3)
C15 Ir1 Cl1 153.4(4)
C16 Ir1 Cl1 167.1(4)
C11 Ir1 Cl1 88.3(5)
C12 Ir1 Cl1 89.4(5)
C1 Ir1 Ag1 90.4(3)
C15 Ir1 Ag1 92.0(4)
C16 Ir1 Ag1 130.2(4)
C11 Ir1 Ag1 110.8(4)
C12 Ir1 Ag1 80.2(4)
Cl1 Ir1 Ag1 61.69(10)
C102 Ag1 C103 32.8(4)
C102 Ag1 Cl1 141.1(5)
C103 Ag1 Cl1 108.4(5)
C102 Ag1 Ir1 153.2(4)
C103 Ag1 Ir1 146.7(6)
Cl1 Ag1 Ir1 52.08(8)
Ir1 Cl1 Ag1 66.24(10)
C12 C11 C18 126.8(16)
C12 C11 Ir1 75.9(8)
C18 C11 Ir1 102.3(10)
C12 C11 H11 116.6
C18 C11 H11 116.6
Ir1 C11 H11 92
C11 C12 C13 124.2(16)
C11 C12 Ir1 68.4(8)
C13 C12 Ir1 109.6(11)
C11 C12 H12 117.9
C13 C12 H12 117.9
Ir1 C12 H12 92
C14 C13 C12 113.6(13)
C14 C13 H13A 108.8
C12 C13 H13A 108.8
C14 C13 H13B 108.8
C12 C13 H13B 108.8
H13A C13 H13B 107.7
C13 C14 C15 113.3(12)
C13 C14 H14A 108.9
C15 C14 H14A 108.9
C13 C14 H14B 108.9
C15 C14 H14B 108.9
H14A C14 H14B 107.7
C16 C15 C14 122.8(13)
C16 C15 Ir1 71.7(8)
C14 C15 Ir1 110.0(10)
C16 C15 H15 118.6
C14 C15 H15 118.6
Ir1 C15 H15 88.3
C15 C16 C17 129.1(14)
C15 C16 Ir1 70.0(7)
C17 C16 Ir1 112.1(9)
C15 C16 H16 115.5
C17 C16 H16 115.5
Ir1 C16 H16 87.7
C18 C17 C16 112.2(13)
C18 C17 H17A 109.2
C16 C17 H17A 109.2
C18 C17 H17B 109.2
C16 C17 H17B 109.2
H17A C17 H17B 107.9
C17 C18 C11 114.8(12)
C17 C18 H18A 108.6
C11 C18 H18A 108.6
C17 C18 H18B 108.6
C11 C18 H18B 108.6
H18A C18 H18B 107.5
N2 C1 N5 104.0(9)
N2 C1 Ir1 132.6(9)
N5 C1 Ir1 123.3(9)
C1 N2 C21 129.8(11)
C1 N2 C3 114.8(10)
C21 N2 C3 114.0(11)
C22 C21 C28A 123.4(12)
C22 C21 N2 118.2(12)
C28A C21 N2 118.2(12)
C21 C22 C23 118.1(12)
C21 C22 C221 127.8(12)
C23 C22 C221 113.9(12)
C222 C221 C226 110.9(11)
C222 C221 C22 114.5(12)
C226 C221 C22 111.0(10)
C222 C221 H221 106.7
C226 C221 H221 106.7
C22 C221 H221 106.7
C221 C222 C223 111.2(13)
C221 C222 H22A 109.4
C223 C222 H22A 109.4
C221 C222 H22B 109.4
C223 C222 H22B 109.4
H22A C222 H22B 108
C224 C223 C222 109.8(12)
C224 C223 H22C 109.7
C222 C223 H22C 109.7
C224 C223 H22D 109.7
C222 C223 H22D 109.7
H22C C223 H22D 108.2
C223 C224 C225 111.2(13)
C223 C224 H22E 109.4
C225 C224 H22E 109.4
C223 C224 H22F 109.4
C225 C224 H22F 109.4
H22E C224 H22F 108
C224 C225 C226 110.4(14)
C224 C225 H22G 109.6
C226 C225 H22G 109.6
C224 C225 H22H 109.6
C226 C225 H22H 109.6
H22G C225 H22H 108.1
C221 C226 C225 111.9(11)
C221 C226 H22I 109.2
C225 C226 H22I 109.2
C221 C226 H22J 109.2
C225 C226 H22J 109.2
H22I C226 H22J 107.9
C24 C23 C22 119.8(14)
C24 C23 H23 120.1
C22 C23 H23 120.1
C23 C24 C24A 122.3(13)
C23 C24 H24 118.9
C24A C24 H24 118.9
C24 C24A C28A 118.8(12)
C24 C24A C25 123.7(15)
C28A C24A C25 117.4(14)
C26 C25 C24A 122.1(17)
C26 C25 H25 119
C24A C25 H25 119
C25 C26 C27 122.1(16)
C25 C26 H26 119
C27 C26 H26 119
C28 C27 C26 116.4(16)
C28 C27 C281 127(2)
C26 C27 C281 115(2)
C28 C27 C271 109(2)
C26 C27 C271 131.7(19)
C272 C271 C276 115(2)
C272 C271 C27 100(3)
C276 C271 C27 113(3)
C272 C271 H271 109.7
C276 C271 H271 109.7
C27 C271 H271 109.7
C271 C272 C273 109(2)
C271 C272 H27A 109.8
C273 C272 H27A 109.8
C271 C272 H27B 109.8
C273 C272 H27B 109.8
H27A C272 H27B 108.3
C274 C273 C272 106(2)
C274 C273 H27C 110.6
C272 C273 H27C 110.6
C274 C273 H27D 110.6
C272 C273 H27D 110.6
H27C C273 H27D 108.7
C273 C274 C275 113(3)
C273 C274 H27E 109
C275 C274 H27E 109
C273 C274 H27F 109
C275 C274 H27F 109
H27E C274 H27F 107.8
C274 C275 C276 111(3)
C274 C275 H27G 109.5
C276 C275 H27G 109.5
C274 C275 H27H 109.5
C276 C275 H27H 109.5
H27G C275 H27H 108.1
C271 C276 C275 109(2)
C271 C276 H27I 110
C275 C276 H27I 110
C271 C276 H27J 110
C275 C276 H27J 110
H27I C276 H27J 108.4
C282 C281 C27 124(3)
C282 C281 C286 116(2)
C27 C281 C286 112(3)
C282 C281 H281 99.9
C27 C281 H281 99.9
C286 C281 H281 99.9
C281 C282 C283 114(2)
C281 C282 H28A 108.7
C283 C282 H28A 108.7
C281 C282 H28B 108.7
C283 C282 H28B 108.7
H28A C282 H28B 107.6
C284 C283 C282 109(2)
C284 C283 H28C 110
C282 C283 H28C 110
C284 C283 H28D 110
C282 C283 H28D 110
H28C C283 H28D 108.4
C283 C284 C285 109(2)
C283 C284 H28E 109.9
C285 C284 H28E 109.9
C283 C284 H28F 109.9
C285 C284 H28F 109.9
H28E C284 H28F 108.3
C284 C285 C286 108(2)
C284 C285 H28G 110
C286 C285 H28G 110
C284 C285 H28H 110
C286 C285 H28H 110
H28G C285 H28H 108.4
C281 C286 C285 110(2)
C281 C286 H28I 109.8
C285 C286 H28I 109.8
C281 C286 H28J 109.8
C285 C286 H28J 109.8
H28I C286 H28J 108.2
C27 C28 C28A 122.6(16)
C27 C28 H28 118.7
C28A C28 H28 118.7
C28 C28A C24A 119.3(13)
C28 C28A C21 123.1(13)
C24A C28A C21 117.5(13)
N2 C3 C4 104.1(11)
N2 C3 H3A 110.9
C4 C3 H3A 110.9
N2 C3 H3B 110.9
C4 C3 H3B 110.9
H3A C3 H3B 109
N5 C4 C3 100.2(12)
N5 C4 H4A 111.7
C3 C4 H4A 111.7
N5 C4 H4B 111.7
C3 C4 H4B 111.7
H4A C4 H4B 109.5
C1 N5 C4 116.9(10)
C1 N5 C51 121.4(10)
C4 N5 C51 121.4(10)
C52 C51 C58A 124.7(13)
C52 C51 N5 121.9(12)
C58A C51 N5 113.4(12)
C51 C52 C521 128.8(16)
C51 C52 C53 114.6(14)
C521 C52 C53 116.6(15)
C51 C52 C531 117.1(16)
C53 C52 C531 126.6(16)
C52 C521 C522 119.7(19)
C52 C521 C526 106.6(15)
C522 C521 C526 109.1(16)
C52 C521 H521 106.9
C522 C521 H521 106.9
C526 C521 H521 106.9
C521 C522 C523 112.5(17)
C521 C522 H52A 109.1
C523 C522 H52A 109.1
C521 C522 H52B 109.1
C523 C522 H52B 109.1
H52A C522 H52B 107.8
C524 C523 C522 109.2(16)
C524 C523 H52C 109.8
C522 C523 H52C 109.8
C524 C523 H52D 109.8
C522 C523 H52D 109.8
H52C C523 H52D 108.3
C523 C524 C525 111.7(18)
C523 C524 H52E 109.3
C525 C524 H52E 109.3
C523 C524 H52F 109.3
C525 C524 H52F 109.3
H52E C524 H52F 107.9
C524 C525 C526 110.9(19)
C524 C525 H52G 109.4
C526 C525 H52G 109.4
C524 C525 H52H 109.5
C526 C525 H52H 109.4
H52G C525 H52H 108
C521 C526 C525 112.3(17)
C521 C526 H52I 109.1
C525 C526 H52I 109.1
C521 C526 H52J 109.1
C525 C526 H52J 109.1
H52I C526 H52J 107.9
C532 C531 C536 112(2)
C532 C531 C52 110(2)
C536 C531 C52 113.4(19)
C532 C531 H531 107.3
C536 C531 H531 107.3
C52 C531 H531 107.3
C531 C532 C533 111(2)
C531 C532 H53A 109.3
C533 C532 H53A 109.3
C531 C532 H53B 109.3
C533 C532 H53B 109.3
H53A C532 H53B 108
C534 C533 C532 108(2)
C534 C533 H53C 110
C532 C533 H53C 110
C534 C533 H53D 110
C532 C533 H53D 110
H53C C533 H53D 108.4
C533 C534 C535 113(2)
C533 C534 H53E 109.1
C535 C534 H53E 109.1
C533 C534 H53F 109.1
C535 C534 H53F 109.1
H53E C534 H53F 107.8
C534 C535 C536 110(2)
C534 C535 H53G 109.6
C536 C535 H53G 109.6
C534 C535 H53H 109.6
C536 C535 H53H 109.6
H53G C535 H53H 108.1
C531 C536 C535 108.1(18)
C531 C536 H53I 110.1
C535 C536 H53I 110.1
C531 C536 H53J 110.1
C535 C536 H53J 110.1
H53I C536 H53J 108.4
C54 C53 C52 119.2(15)
C54 C53 H53 120.4
C52 C53 H53 120.4
C54A C54 C53 124.1(16)
C54A C54 H54 118
C53 C54 H54 118
C54 C54A C58A 118.5(15)
C54 C54A C55 120.9(16)
C58A C54A C55 120.5(16)
C56 C55 C54A 118.2(19)
C56 C55 H55 120.9
C54A C55 H55 120.9
C55 C56 C57 125(2)
C55 C56 H56 117.4
C57 C56 H56 117.4
C56 C57 C58 118.5(18)
C56 C57 C571 121(2)
C58 C57 C571 121(2)
C56 C57 C581 121(2)
C58 C57 C581 121(2)
C572 C571 C57 123(2)
C572 C571 C576 119(2)
C57 C571 C576 108(2)
C572 C571 H571 100.8
C57 C571 H571 100.8
C576 C571 H571 100.8
C571 C572 C573 111(2)
C571 C572 H57A 109.5
C573 C572 H57A 109.5
C571 C572 H57B 109.5
C573 C572 H57B 109.5
H57A C572 H57B 108
C574 C573 C572 108(2)
C574 C573 H57C 110.2
C572 C573 H57C 110.2
C574 C573 H57D 110.2
C572 C573 H57D 110.2
H57C C573 H57D 108.5
C573 C574 C575 114(2)
C573 C574 H57E 108.7
C575 C574 H57E 108.7
C573 C574 H57F 108.7
C575 C574 H57F 108.7
H57E C574 H57F 107.6
C574 C575 C576 109(2)
C574 C575 H57G 109.9
C576 C575 H57G 109.9
C574 C575 H57H 109.9
C576 C575 H57H 109.9
H57G C575 H57H 108.3
C571 C576 C575 110(2)
C571 C576 H57I 109.8
C575 C576 H57I 109.8
C571 C576 H57J 109.8
C575 C576 H57J 109.8
H57I C576 H57J 108.2
C582 C581 C586 115.2(17)
C582 C581 C57 117.1(18)
C586 C581 C57 122.0(19)
C582 C581 H581 98
C586 C581 H581 98
C57 C581 H581 98
C581 C582 C583 119(2)
C581 C582 H58A 107.6
C583 C582 H58A 107.6
C581 C582 H58B 107.6
C583 C582 H58B 107.6
H58A C582 H58B 107.1
C584 C583 C582 110(2)
C584 C583 H58C 109.7
C582 C583 H58C 109.7
C584 C583 H58D 109.7
C582 C583 H58D 109.7
H58C C583 H58D 108.2
C583 C584 C585 110(2)
C583 C584 H58E 109.6
C585 C584 H58E 109.6
C583 C584 H58F 109.6
C585 C584 H58F 109.6
H58E C584 H58F 108.1
C584 C585 C586 110(2)
C584 C585 H58G 109.7
C586 C585 H58G 109.7
C584 C585 H58H 109.7
C586 C585 H58H 109.7
H58G C585 H58H 108.2
C581 C586 C585 113.1(19)
C581 C586 H58I 109
C585 C586 H58I 109
C581 C586 H58J 109
C585 C586 H58J 109
H58I C586 H58J 107.8
C57 C58 C58A 121.8(16)
C57 C58 H58 119.1
C58A C58 H58 119.1
C58 C58A C54A 115.4(13)
C58 C58A C51 125.7(13)
C54A C58A C51 118.8(14)
C106 C101 C102 120(2)
C106 C101 C107 124(2)
C102 C101 C107 114(2)
C103 C102 C101 121(2)
C103 C102 Ag1 76.5(11)
C101 C102 Ag1 98.9(12)
C103 C102 H102 119.5
C101 C102 H102 119.5
Ag1 C102 H102 94.6
C104 C103 C102 118(2)
C104 C103 Ag1 103.4(15)
C102 C103 Ag1 70.7(11)
C104 C103 H103 120.8
C102 C103 H103 120.8
Ag1 C103 H103 95.5
C103 C104 C105 122(3)
C103 C104 H104 119.2
C105 C104 H104 119.2
C104 C105 C106 120(3)
C104 C105 H105 120.2
C106 C105 H105 120.2
C101 C106 C105 119(2)
C101 C106 H106 120.5
C105 C106 H106 120.5
C101 C107 H10A 109.5
C101 C107 H10B 109.5
H10A C107 H10B 109.5
C101 C107 H10C 109.5
H10A C107 H10C 109.5
H10B C107 H10C 109.5
C202 C201 C206 120.0(12)
C202 C201 C207 121.0(10)
C206 C201 C207 119.0(10)
C203 C202 C201 120.0(12)
C203 C202 H202 120
C201 C202 H202 120
C202 C203 C204 120.0(12)
C202 C203 H203 120
C204 C203 H203 120
C205 C204 C203 120.0(12)
C205 C204 H204 120
C203 C204 H204 120
C206 C205 C204 120.0(12)
C206 C205 H205 120
C204 C205 H205 120
C205 C206 C201 120.0(12)
C205 C206 H206 120
C201 C206 H206 120
C201 C207 H20A 109.5
C201 C207 H20B 109.5
H20A C207 H20B 109.5
C201 C207 H20C 109.5
H20A C207 H20C 109.5
H20B C207 H20C 109.5
C302 C301 C306 120
C302 C301 C307 120.1(11)
C306 C301 C307 119.8(11)
C303 C302 C301 120
C303 C302 H302 120
C301 C302 H302 120
C302 C303 C304 120
C302 C303 H303 120
C304 C303 H303 120
C305 C304 C303 120
C305 C304 H304 120
C303 C304 H304 120
C304 C305 C306 120
C304 C305 H305 120
C306 C305 H305 120
C305 C306 C301 120
C305 C306 H306 120
C301 C306 H306 120
C301 C307 H30A 109.5
C301 C307 H30B 109.5
H30A C307 H30B 109.5
C301 C307 H30C 109.5
H30A C307 H30C 109.5
H30B C307 H30C 109.5
C402 C401 C406 120
C402 C401 C407 119.8(11)
C406 C401 C407 120.0(11)
C401 C402 C403 120
C401 C402 H402 120
C403 C402 H402 120
C404 C403 C402 120
C404 C403 H403 120
C402 C403 H403 120
C403 C404 C405 120
C403 C404 H404 120
C405 C404 H404 120
C406 C405 C404 120
C406 C405 H405 120
C404 C405 H405 120
C405 C406 C401 120
C405 C406 H406 120
C401 C406 H406 120
C401 C407 H40A 109.5
C401 C407 H40B 109.5
H40A C407 H40B 109.5
C401 C407 H40C 109.5
H40A C407 H40C 109.5
H40B C407 H40C 109.5
C502 C501 C506 120
C502 C501 C507 119.0(11)
C506 C501 C507 120.9(11)
C501 C502 C503 120
C501 C502 H502 120
C503 C502 H502 120
C504 C503 C502 120
C504 C503 H503 120
C502 C503 H503 120
C503 C504 C505 120
C503 C504 H504 120
C505 C504 H504 120
C504 C505 C506 120
C504 C505 H505 120
C506 C505 H505 120
C505 C506 C501 120
C505 C506 H506 120
C501 C506 H506 120
C501 C507 H50A 109.5
C501 C507 H50B 109.5
H50A C507 H50B 109.5
C501 C507 H50C 109.5
H50A C507 H50C 109.5
H50B C507 H50C 109.5
F4 P1 F3 90.4(7)
F4 P1 F6 91.5(7)
F3 P1 F6 177.9(7)
F4 P1 F2 90.1(6)
F3 P1 F2 89.9(6)
F6 P1 F2 91.0(6)
F4 P1 F5 91.0(6)
F3 P1 F5 88.7(6)
F6 P1 F5 90.3(6)
F2 P1 F5 178.2(7)
F4 P1 F1 178.8(8)
F3 P1 F1 90.2(7)
F6 P1 F1 87.8(7)
F2 P1 F1 90.9(6)
F5 P1 F1 87.9(6)

loop_
_geom_bond_atom_site_label_1
_geom_bond_atom_site_label_2
_geom_bond_distance
Ir1 C1 1.988(10)
Ir1 C15 2.108(13)
Ir1 C16 2.130(12)
Ir1 C11 2.186(14)
Ir1 C12 2.279(14)
Ir1 Cl1 2.367(3)
Ir1 Ag1 2.7463(13)
Ag1 C102 2.396(17)
Ag1 C103 2.468(19)
Ag1 Cl1 2.642(4)
Ag1 C21 2.88(1)
Ag1 C28A 2.76(2)
C11 C12 1.37(2)
C11 C18 1.61(2)
C11 H11 0.95
C12 C13 1.51(2)
C12 H12 0.95
C13 C14 1.51(2)
C13 H13A 0.99
C13 H13B 0.99
C14 C15 1.56(2)
C14 H14A 0.99
C14 H14B 0.99
C15 C16 1.39(2)
C15 H15 0.95
C16 C17 1.55(2)
C16 H16 0.95
C17 C18 1.43(2)
C17 H17A 0.99
C17 H17B 0.99
C18 H18A 0.99
C18 H18B 0.99
C1 N2 1.367(16)
C1 N5 1.368(15)
N2 C21 1.436(17)
N2 C3 1.464(18)
C21 C22 1.356(18)
C21 C28A 1.424(19)
C22 C23 1.422(18)
C22 C221 1.529(17)
C221 C222 1.480(17)
C221 C226 1.522(16)
C221 H221 1
C222 C223 1.553(16)
C222 H22A 0.99
C222 H22B 0.99
C223 C224 1.48(2)
C223 H22C 0.99
C223 H22D 0.99
C224 C225 1.51(2)
C224 H22E 0.99
C224 H22F 0.99
C225 C226 1.529(16)
C225 H22G 0.99
C225 H22H 0.99
C226 H22I 0.99
C226 H22J 0.99
C23 C24 1.37(2)
C23 H23 0.95
C24 C24A 1.39(2)
C24 H24 0.95
C24A C28A 1.415(19)
C24A C25 1.43(2)
C25 C26 1.31(2)
C25 H25 0.95
C26 C27 1.44(3)
C26 H26 0.95
C27 C28 1.39(2)
C27 C281 1.49(3)
C27 C271 1.67(4)
C271 C272 1.46(2)
C271 C276 1.52(2)
C271 H271 1
C272 C273 1.57(2)
C272 H27A 0.99
C272 H27B 0.99
C273 C274 1.50(2)
C273 H27C 0.99
C273 H27D 0.99
C274 C275 1.51(3)
C274 H27E 0.99
C274 H27F 0.99
C275 C276 1.55(2)
C275 H27G 0.99
C275 H27H 0.99
C276 H27I 0.99
C276 H27J 0.99
C281 C282 1.46(2)
C281 C286 1.52(2)
C281 H281 1
C282 C283 1.56(2)
C282 H28A 0.99
C282 H28B 0.99
C283 C284 1.49(2)
C283 H28C 0.99
C283 H28D 0.99
C284 C285 1.51(3)
C284 H28E 0.99
C284 H28F 0.99
C285 C286 1.55(2)
C285 H28G 0.99
C285 H28H 0.99
C286 H28I 0.99
C286 H28J 0.99
C28 C28A 1.39(2)
C28 H28 0.95
C3 C4 1.535(19)
C3 H3A 0.99
C3 H3B 0.99
C4 N5 1.476(18)
C4 H4A 0.99
C4 H4B 0.99
N5 C51 1.477(16)
C51 C52 1.346(19)
C51 C58A 1.421(18)
C52 C521 1.41(2)
C52 C53 1.50(2)
C52 C531 1.68(3)
C521 C522 1.480(19)
C521 C526 1.53(2)
C521 H521 1
C522 C523 1.551(19)
C522 H52A 0.99
C522 H52B 0.99
C523 C524 1.49(2)
C523 H52C 0.99
C523 H52D 0.99
C524 C525 1.50(2)
C524 H52E 0.99
C524 H52F 0.99
C525 C526 1.538(19)
C525 H52G 0.99
C525 H52H 0.99
C526 H52I 0.99
C526 H52J 0.99
C531 C532 1.48(2)
C531 C536 1.53(2)
C531 H531 1
C532 C533 1.56(2)
C532 H53A 0.99
C532 H53B 0.99
C533 C534 1.49(2)
C533 H53C 0.99
C533 H53D 0.99
C534 C535 1.51(2)
C534 H53E 0.99
C534 H53F 0.99
C535 C536 1.55(2)
C535 H53G 0.99
C535 H53H 0.99
C536 H53I 0.99
C536 H53J 0.99
C53 C54 1.37(2)
C53 H53 0.95
C54 C54A 1.35(2)
C54 H54 0.95
C54A C58A 1.41(2)
C54A C55 1.44(2)
C55 C56 1.26(3)
C55 H55 0.95
C56 C57 1.34(3)
C56 H56 0.95
C57 C58 1.38(2)
C57 C571 1.514(16)
C57 C581 1.514(16)
C571 C572 1.43(2)
C571 C576 1.52(2)
C571 H571 1
C572 C573 1.56(2)
C572 H57A 0.99
C572 H57B 0.99
C573 C574 1.49(2)
C573 H57C 0.99
C573 H57D 0.99
C574 C575 1.50(2)
C574 H57E 0.99
C574 H57F 0.99
C575 C576 1.55(2)
C575 H57G 0.99
C575 H57H 0.99
C576 H57I 0.99
C576 H57J 0.99
C581 C582 1.458(19)
C581 C586 1.51(2)
C581 H581 1
C582 C583 1.54(2)
C582 H58A 0.99
C582 H58B 0.99
C583 C584 1.50(2)
C583 H58C 0.99
C583 H58D 0.99
C584 C585 1.51(2)
C584 H58E 0.99
C584 H58F 0.99
C585 C586 1.54(2)
C585 H58G 0.99
C585 H58H 0.99
C586 H58I 0.99
C586 H58J 0.99
C58 C58A 1.39(2)
C58 H58 0.95
C101 C106 1.374(17)
C101 C102 1.391(17)
C101 C107 1.54(3)
C102 C103 1.375(17)
C102 H102 0.95
C103 C104 1.367(18)
C103 H103 0.95
C104 C105 1.382(18)
C104 H104 0.95
C105 C106 1.394(17)
C105 H105 0.95
C106 H106 0.95
C107 H10A 0.98
C107 H10B 0.98
C107 H10C 0.98
C201 C202 1.39(2)
C201 C206 1.39(2)
C201 C207 1.524(12)
C202 C203 1.39(2)
C202 H202 0.95
C203 C204 1.39(2)
C203 H203 0.95
C204 C205 1.39(2)
C204 H204 0.95
C205 C206 1.39(2)
C205 H205 0.95
C206 H206 0.95
C207 H20A 0.98
C207 H20B 0.98
C207 H20C 0.98
C301 C302 1.39
C301 C306 1.39
C301 C307 1.517(13)
C302 C303 1.39
C302 H302 0.95
C303 C304 1.39
C303 H303 0.95
C304 C305 1.39
C304 H304 0.95
C305 C306 1.39
C305 H305 0.95
C306 H306 0.95
C307 H30A 0.98
C307 H30B 0.98
C307 H30C 0.98
C401 C402 1.39
C401 C406 1.39
C401 C407 1.522(13)
C402 C403 1.39
C402 H402 0.95
C403 C404 1.39
C403 H403 0.95
C404 C405 1.39
C404 H404 0.95
C405 C406 1.39
C405 H405 0.95
C406 H406 0.95
C407 H40A 0.98
C407 H40B 0.98
C407 H40C 0.98
C501 C502 1.39
C501 C506 1.39
C501 C507 1.534(13)
C502 C503 1.39
C502 H502 0.95
C503 C504 1.39
C503 H503 0.95
C504 C505 1.39
C504 H504 0.95
C505 C506 1.39
C505 H505 0.95
C506 H506 0.95
C507 H50A 0.98
C507 H50B 0.98
C507 H50C 0.98
P1 F4 1.563(11)
P1 F3 1.569(14)
P1 F6 1.576(13)
P1 F2 1.603(11)
P1 F5 1.611(11)
P1 F1 1.620(12)

loop_
_platon_squeeze_void_nr
_platon_squeeze_void_average_x
_platon_squeeze_void_average_y
_platon_squeeze_void_average_z
_platon_squeeze_void_volume
_platon_squeeze_void_count_electrons
1 1.000 0.000 0.500 109.9 33.6
2 0.500 0.500 1.000 109.7 34.6
